data_7031384
loop_
_publ_author_name
'George, Sheby Mary'
'Kim, Hyo-Suk'
'Lah, Myoung Soo'
'Park, Bo Keun'
'Kim, Chang Gyoun'
'Chung, Taek-Mo'

_publ_section_title
;
 Synthesis of new heteroleptic strontium complexes.
;
_journal_issue 38
_journal_name_full 'Dalton transactions (Cambridge, England : 2003)'
_journal_page_first 14461
_journal_page_last 14469
_journal_paper_doi 10.1039/c4dt00689e
_journal_volume 43
_journal_year 2014
_chemical_formula_sum 'C54 H110 N6 O6 Sr2'
_chemical_formula_weight 1114.72
_chemical_name_systematic
; 
 ? 
;
_space_group_IT_number 14
_symmetry_cell_setting monoclinic
_symmetry_space_group_name_Hall '-P 2ybc'
_symmetry_space_group_name_H-M 'P 1 21/c 1'
_atom_sites_solution_hydrogens geom
_atom_sites_solution_primary direct
_atom_sites_solution_secondary difmap
_audit_creation_method SHELXL-97
_cell_angle_alpha 90.00
_cell_angle_beta 94.86(3)
_cell_angle_gamma 90.00
_cell_formula_units_Z 4
_cell_length_a 29.008(6)
_cell_length_b 11.542(2)
_cell_length_c 19.150(4)
_cell_measurement_reflns_used 14403
_cell_measurement_temperature 173(2)
_cell_measurement_theta_max 27.45
_cell_measurement_theta_min 3.02
_cell_volume 6389(2)
_computing_cell_refinement 'Rigaku Rapid Auto'
_computing_data_collection 'Rigaku Rapid Auto'
_computing_data_reduction 'Rigaku Rapid Auto'
_computing_molecular_graphics 'Diamond 3'
_computing_publication_material WinGX
_computing_structure_refinement 'Bruker SHELXTL'
_computing_structure_solution 'Bruker SHELXTL'
_diffrn_ambient_temperature 173(2)
_diffrn_measured_fraction_theta_full 0.987
_diffrn_measured_fraction_theta_max 0.987
_diffrn_measurement_device_type 'imaging plate'
_diffrn_measurement_method 'omega scans'
_diffrn_radiation_monochromator graphite
_diffrn_radiation_source 'fine-focus sealed tube'
_diffrn_radiation_type MoK\a
_diffrn_radiation_wavelength 0.71073
_diffrn_reflns_av_R_equivalents 0.1011
_diffrn_reflns_av_sigmaI/netI 0.0844
_diffrn_reflns_limit_h_max 37
_diffrn_reflns_limit_h_min -37
_diffrn_reflns_limit_k_max 14
_diffrn_reflns_limit_k_min -14
_diffrn_reflns_limit_l_max 24
_diffrn_reflns_limit_l_min -22
_diffrn_reflns_number 60438
_diffrn_reflns_theta_full 27.45
_diffrn_reflns_theta_max 27.45
_diffrn_reflns_theta_min 3.02
_exptl_absorpt_coefficient_mu 1.716
_exptl_absorpt_correction_T_max 0.7364
_exptl_absorpt_correction_T_min 0.6836
_exptl_absorpt_correction_type multi-scan
_exptl_absorpt_process_details 'Rigaku Rapid Auto'
_exptl_crystal_colour colorless
_exptl_crystal_density_diffrn 1.159
_exptl_crystal_density_method 'not measured'
_exptl_crystal_description block
_exptl_crystal_F_000 2400
_exptl_crystal_size_max 0.24
_exptl_crystal_size_mid 0.22
_exptl_crystal_size_min 0.19
_refine_diff_density_max 0.725
_refine_diff_density_min -0.499
_refine_diff_density_rms 0.082
_refine_ls_extinction_coef 0.00046(12)
_refine_ls_extinction_expression Fc^*^=kFc[1+0.001xFc^2^\l^3^/sin(2\q)]^-1/4^
_refine_ls_extinction_method SHELXL
_refine_ls_goodness_of_fit_ref 1.029
_refine_ls_hydrogen_treatment constr
_refine_ls_matrix_type full
_refine_ls_number_parameters 664
_refine_ls_number_reflns 14403
_refine_ls_number_restraints 0
_refine_ls_restrained_S_all 1.029
_refine_ls_R_factor_all 0.1068
_refine_ls_R_factor_gt 0.0540
_refine_ls_shift/su_max 0.001
_refine_ls_shift/su_mean 0.000
_refine_ls_structure_factor_coef Fsqd
_refine_ls_weighting_details 'calc w=1/[\s^2^(Fo^2^)+(0.0415P)^2^+3.9340P] where P=(Fo^2^+2Fc^2^)/3'
_refine_ls_weighting_scheme calc
_refine_ls_wR_factor_gt 0.0984
_refine_ls_wR_factor_ref 0.1165
_reflns_number_gt 9012
_reflns_number_total 14403
_reflns_threshold_expression >2sigma(I)
_cod_data_source_file c4dt00689e2.cif
_cod_data_source_block '[Sr(bdmadmaph)(tmhd)]2'
_cod_depositor_comments
;
The following automatic conversions were performed:

'_symmetry_cell_setting' value 'Monoclinic' changed to 'monoclinic'
according to
/usr/data/users/saulius/crontab/automatic-downloads/rss-feeds/RSC/lib/dictionaries/cif_core.dic
dictionary named 'cif_core.dic' version 2.4.2 from
2011-04-26.

'_exptl_absorpt_correction_type' value 'Multi-scan'
changed to 'multi-scan' according to
/usr/data/users/saulius/crontab/automatic-downloads/rss-feeds/RSC/lib/dictionaries/cif_core.dic
dictionary named 'cif_core.dic' version 2.4.2 from 2011-04-26.

Automatic conversion script
Id: cif_fix_values 2281 2013-09-26 08:29:07Z andrius 

 Adding full bibliography for 7031381--7031385.cif.
;
_cod_original_sg_symbol_H-M P2(1)/c
_cod_database_code 7031384

loop_
_symmetry_equiv_pos_as_xyz
'x, y, z'
'-x, y+1/2, -z+1/2'
'-x, -y, -z'
'x, -y-1/2, z-1/2'

loop_
_atom_site_label
_atom_site_type_symbol
_atom_site_fract_x
_atom_site_fract_y
_atom_site_fract_z
_atom_site_U_iso_or_equiv
_atom_site_adp_type
_atom_site_occupancy
_atom_site_symmetry_multiplicity
_atom_site_calc_flag
_atom_site_refinement_flags
_atom_site_disorder_assembly
_atom_site_disorder_group
Sr1 Sr 0.191072(10) 0.41679(3) 0.325835(15) 0.02659(9) Uani 1 1 d . A .
Sr2 Sr 0.297455(10) 0.60142(3) 0.339125(16) 0.02848(10) Uani 1 1 d . . .
O1 O 0.25776(7) 0.4671(2) 0.40760(11) 0.0293(5) Uani 1 1 d . A .
N1 N 0.13829(9) 0.5094(3) 0.42154(15) 0.0336(7) Uani 1 1 d . . .
N2 N 0.41976(10) 0.2222(3) 0.43636(17) 0.0429(8) Uani 1 1 d . . .
N3 N 0.36187(10) 0.5512(3) 0.70011(15) 0.0391(8) Uani 1 1 d . . .
C1 C 0.16723(13) 0.5653(3) 0.47920(19) 0.0427(10) Uani 1 1 d . A .
H1A H 0.1475 0.6188 0.5040 0.051 Uiso 1 1 calc R . .
H1B H 0.1912 0.6125 0.4586 0.051 Uiso 1 1 calc R . .
C2 C 0.19100(12) 0.4837(3) 0.53229(18) 0.0394(9) Uani 1 1 d . . .
H2A H 0.1666 0.4461 0.5575 0.047 Uiso 1 1 calc R A .
H2B H 0.2097 0.5316 0.5670 0.047 Uiso 1 1 calc R . .
C3 C 0.22235(11) 0.3883(3) 0.50845(17) 0.0329(8) Uani 1 1 d . A .
H3A H 0.2038 0.3404 0.4736 0.039 Uiso 1 1 calc R . .
H3B H 0.2309 0.3380 0.5494 0.039 Uiso 1 1 calc R . .
C4 C 0.26771(11) 0.4226(3) 0.47599(16) 0.0285(7) Uani 1 1 d . . .
C5 C 0.29469(12) 0.5161(3) 0.52017(16) 0.0306(8) Uani 1 1 d . A .
H5A H 0.3219 0.5387 0.4954 0.037 Uiso 1 1 calc R . .
H5B H 0.2746 0.5853 0.5218 0.037 Uiso 1 1 calc R . .
C6 C 0.31171(12) 0.4839(3) 0.59567(17) 0.0355(9) Uani 1 1 d . . .
H6A H 0.2849 0.4789 0.6243 0.043 Uiso 1 1 calc R A .
H6B H 0.3268 0.4069 0.5961 0.043 Uiso 1 1 calc R . .
C7 C 0.34563(12) 0.5724(3) 0.62729(17) 0.0354(8) Uani 1 1 d . A .
H7A H 0.3727 0.5745 0.5991 0.042 Uiso 1 1 calc R . .
H7B H 0.3308 0.6497 0.6239 0.042 Uiso 1 1 calc R . .
C8 C 0.29688(11) 0.3113(3) 0.47242(18) 0.0315(8) Uani 1 1 d . A .
H8A H 0.2994 0.2746 0.5193 0.038 Uiso 1 1 calc R . .
H8B H 0.2800 0.2567 0.4395 0.038 Uiso 1 1 calc R . .
C9 C 0.34560(12) 0.3277(3) 0.44948(19) 0.0371(9) Uani 1 1 d . . .
H9A H 0.3438 0.3709 0.4047 0.045 Uiso 1 1 calc R A .
H9B H 0.3640 0.3745 0.4850 0.045 Uiso 1 1 calc R . .
C10 C 0.36979(12) 0.2128(3) 0.44017(19) 0.0375(9) Uani 1 1 d . A .
H10A H 0.3638 0.1615 0.4799 0.045 Uiso 1 1 calc R . .
H10B H 0.3560 0.1757 0.3967 0.045 Uiso 1 1 calc R . .
C11 C 0.11689(15) 0.6021(4) 0.3773(2) 0.0565(12) Uani 1 1 d . A .
H11A H 0.0997 0.5679 0.3361 0.085 Uiso 1 1 calc R . .
H11B H 0.1410 0.6534 0.3621 0.085 Uiso 1 1 calc R . .
H11C H 0.0957 0.6467 0.4041 0.085 Uiso 1 1 calc R . .
C12 C 0.10206(14) 0.4357(4) 0.4457(2) 0.0572(12) Uani 1 1 d . A .
H12A H 0.1161 0.3679 0.4698 0.086 Uiso 1 1 calc R . .
H12B H 0.0814 0.4103 0.4055 0.086 Uiso 1 1 calc R . .
H12C H 0.0843 0.4794 0.4781 0.086 Uiso 1 1 calc R . .
C13 C 0.43075(15) 0.2872(4) 0.3751(3) 0.0639(13) Uani 1 1 d . . .
H13A H 0.4157 0.2510 0.3328 0.096 Uiso 1 1 calc R . .
H13B H 0.4643 0.2875 0.3723 0.096 Uiso 1 1 calc R . .
H13C H 0.4197 0.3670 0.3787 0.096 Uiso 1 1 calc R . .
C14 C 0.43990(15) 0.1069(4) 0.4347(2) 0.0573(12) Uani 1 1 d . . .
H14A H 0.4320 0.0630 0.4758 0.086 Uiso 1 1 calc R . .
H14B H 0.4736 0.1133 0.4351 0.086 Uiso 1 1 calc R . .
H14C H 0.4277 0.0668 0.3919 0.086 Uiso 1 1 calc R . .
C15 C 0.38921(15) 0.6498(4) 0.7278(2) 0.0592(13) Uani 1 1 d . . .
H15A H 0.3996 0.6357 0.7771 0.089 Uiso 1 1 calc R . .
H15B H 0.3702 0.7201 0.7241 0.089 Uiso 1 1 calc R . .
H15C H 0.4162 0.6599 0.7008 0.089 Uiso 1 1 calc R . .
C16 C 0.38907(17) 0.4468(4) 0.7077(2) 0.0705(15) Uani 1 1 d . . .
H16A H 0.3694 0.3798 0.6947 0.106 Uiso 1 1 calc R . .
H16B H 0.4018 0.4388 0.7565 0.106 Uiso 1 1 calc R . .
H16C H 0.4144 0.4507 0.6771 0.106 Uiso 1 1 calc R . .
O2 O 0.15930(7) 0.2295(2) 0.36317(12) 0.0332(6) Uani 1 1 d . . .
O3 O 0.11866(8) 0.3747(2) 0.25490(12) 0.0374(6) Uani 1 1 d . . .
C17 C 0.12186(11) 0.1740(3) 0.35102(17) 0.0292(8) Uani 1 1 d . A .
C18 C 0.08769(12) 0.2013(3) 0.29682(18) 0.0353(9) Uani 1 1 d . . .
H18 H 0.0620 0.1503 0.2903 0.042 Uiso 1 1 calc R A .
C19 C 0.08811(11) 0.2963(3) 0.25183(18) 0.0341(8) Uani 1 1 d . A .
C20 C 0.11369(12) 0.0698(3) 0.39811(19) 0.0372(9) Uani 1 1 d . . .
C21 C 0.04898(13) 0.3114(4) 0.1919(2) 0.0520(12) Uani 1 1 d . . .
C22 C 0.15294(14) 0.0599(4) 0.4562(2) 0.0572(12) Uani 1 1 d . A .
H22A H 0.1824 0.0514 0.4353 0.086 Uiso 1 1 calc R . .
H22B H 0.1478 -0.0080 0.4852 0.086 Uiso 1 1 calc R . .
H22C H 0.1538 0.1298 0.4852 0.086 Uiso 1 1 calc R . .
C23 C 0.06821(14) 0.0857(4) 0.4324(2) 0.0513(11) Uani 1 1 d . A .
H23A H 0.0694 0.1581 0.4593 0.077 Uiso 1 1 calc R . .
H23B H 0.0638 0.0204 0.4639 0.077 Uiso 1 1 calc R . .
H23C H 0.0424 0.0887 0.3961 0.077 Uiso 1 1 calc R . .
C24 C 0.11115(15) -0.0411(3) 0.3540(2) 0.0544(11) Uani 1 1 d . A .
H24A H 0.0844 -0.0370 0.3192 0.082 Uiso 1 1 calc R . .
H24B H 0.1079 -0.1082 0.3846 0.082 Uiso 1 1 calc R . .
H24C H 0.1395 -0.0491 0.3301 0.082 Uiso 1 1 calc R . .
C25 C 0.00778(14) 0.2322(5) 0.1963(2) 0.0732(15) Uani 1 1 d . A .
H25A H -0.0157 0.2502 0.1581 0.110 Uiso 1 1 calc R . .
H25B H -0.0053 0.2437 0.2414 0.110 Uiso 1 1 calc R . .
H25C H 0.0177 0.1514 0.1924 0.110 Uiso 1 1 calc R . .
C26 C 0.0313(2) 0.4344(5) 0.1968(5) 0.170(4) Uani 1 1 d . A .
H26A H 0.0576 0.4875 0.2054 0.255 Uiso 1 1 calc R . .
H26B H 0.0113 0.4400 0.2354 0.255 Uiso 1 1 calc R . .
H26C H 0.0136 0.4554 0.1527 0.255 Uiso 1 1 calc R . .
C27 C 0.0698(2) 0.2944(10) 0.1253(2) 0.192(5) Uani 1 1 d . A .
H27A H 0.0801 0.2139 0.1219 0.287 Uiso 1 1 calc R . .
H27B H 0.0963 0.3464 0.1233 0.287 Uiso 1 1 calc R . .
H27C H 0.0468 0.3115 0.0862 0.287 Uiso 1 1 calc R . .
O4 O 0.22525(7) 0.5806(2) 0.26809(11) 0.0314(5) Uani 1 1 d . A .
N4 N 0.23447(10) 0.2829(3) 0.23522(14) 0.0333(7) Uani 1 1 d . . .
N51 N 0.27690(10) 0.8262(3) 0.36122(17) 0.0401(8) Uani 0.686(10) 1 d P A 1
N52 N 0.27690(10) 0.8262(3) 0.36122(17) 0.0401(8) Uani 0.314(10) 1 d P A 2
N6 N 0.06925(11) 0.8186(3) 0.07896(18) 0.0515(9) Uani 1 1 d . . .
C28 C 0.25289(12) 0.3585(3) 0.18237(19) 0.0369(9) Uani 1 1 d . A .
H28A H 0.2670 0.3099 0.1473 0.044 Uiso 1 1 calc R . .
H28B H 0.2776 0.4079 0.2055 0.044 Uiso 1 1 calc R . .
C29 C 0.21567(13) 0.4364(3) 0.14460(19) 0.0420(10) Uani 1 1 d . . .
H29A H 0.2091 0.4082 0.0959 0.050 Uiso 1 1 calc R A .
H29B H 0.1868 0.4294 0.1684 0.050 Uiso 1 1 calc R . .
C30 C 0.22947(12) 0.5645(3) 0.14260(18) 0.0369(9) Uani 1 1 d . A .
H30A H 0.2158 0.5986 0.0981 0.044 Uiso 1 1 calc R . .
H30B H 0.2635 0.5694 0.1424 0.044 Uiso 1 1 calc R . .
C31 C 0.21437(11) 0.6382(3) 0.20422(17) 0.0331(8) Uani 1 1 d . . .
C32 C 0.24142(13) 0.7543(3) 0.20270(19) 0.0400(9) Uani 1 1 d . A .
H32A H 0.2744 0.7373 0.2160 0.048 Uiso 1 1 calc R B 1
H32B H 0.2392 0.7820 0.1536 0.048 Uiso 1 1 calc R B 1
C331 C 0.22729(17) 0.8541(4) 0.2485(2) 0.0644(13) Uani 0.686(10) 1 d P A 1
H33A H 0.2454 0.9224 0.2355 0.077 Uiso 0.686(10) 1 calc PR A 1
H33B H 0.1945 0.8713 0.2335 0.077 Uiso 0.686(10) 1 calc PR A 1
C341 C 0.2309(2) 0.8496(6) 0.3247(3) 0.0400(19) Uani 0.686(10) 1 d P A 1
H34A H 0.2094 0.7890 0.3389 0.048 Uiso 0.686(10) 1 calc PR A 1
H34B H 0.2199 0.9245 0.3420 0.048 Uiso 0.686(10) 1 calc PR A 1
C332 C 0.22729(17) 0.8541(4) 0.2485(2) 0.0644(13) Uani 0.314(10) 1 d P A 2
H33C H 0.2164 0.9169 0.2159 0.077 Uiso 0.314(10) 1 calc PR A 2
H33D H 0.1998 0.8270 0.2710 0.077 Uiso 0.314(10) 1 calc PR A 2
C342 C 0.2547(5) 0.9039(12) 0.2986(7) 0.045(4) Uani 0.314(10) 1 d P A 2
H34C H 0.2368 0.9664 0.3192 0.054 Uiso 0.314(10) 1 calc PR A 2
H34D H 0.2804 0.9414 0.2762 0.054 Uiso 0.314(10) 1 calc PR A 2
C35 C 0.16164(12) 0.6605(4) 0.19619(19) 0.0423(10) Uani 1 1 d . A .
H35A H 0.1459 0.5845 0.1979 0.051 Uiso 1 1 calc R . .
H35B H 0.1536 0.7050 0.2377 0.051 Uiso 1 1 calc R . .
C36 C 0.14106(12) 0.7241(4) 0.13108(19) 0.0416(10) Uani 1 1 d . . .
H36A H 0.1603 0.7927 0.1227 0.050 Uiso 1 1 calc R A .
H36B H 0.1414 0.6724 0.0899 0.050 Uiso 1 1 calc R . .
C37 C 0.09192(13) 0.7625(4) 0.1390(2) 0.0608(13) Uani 1 1 d . A .
H37A H 0.0735 0.6937 0.1502 0.073 Uiso 1 1 calc R . .
H37B H 0.0922 0.8161 0.1794 0.073 Uiso 1 1 calc R . .
C38 C 0.20290(14) 0.1948(3) 0.2030(2) 0.0459(10) Uani 1 1 d . A .
H38A H 0.1781 0.2328 0.1735 0.069 Uiso 1 1 calc R . .
H38B H 0.1895 0.1502 0.2399 0.069 Uiso 1 1 calc R . .
H38C H 0.2200 0.1426 0.1743 0.069 Uiso 1 1 calc R . .
C39 C 0.27289(14) 0.2228(4) 0.2757(2) 0.0527(11) Uani 1 1 d . A .
H39A H 0.2890 0.1726 0.2444 0.079 Uiso 1 1 calc R . .
H39B H 0.2606 0.1758 0.3125 0.079 Uiso 1 1 calc R . .
H39C H 0.2946 0.2802 0.2972 0.079 Uiso 1 1 calc R . .
C401 C 0.3104(4) 0.9122(13) 0.3535(6) 0.052(2) Uani 0.686(10) 1 d P A 1
H40A H 0.3157 0.9199 0.3038 0.078 Uiso 0.686(10) 1 calc PR A 1
H40B H 0.3393 0.8904 0.3803 0.078 Uiso 0.686(10) 1 calc PR A 1
H40C H 0.2994 0.9862 0.3709 0.078 Uiso 0.686(10) 1 calc PR A 1
C411 C 0.2709(3) 0.8152(8) 0.4389(4) 0.051(2) Uani 0.686(10) 1 d P A 1
H41A H 0.3012 0.8029 0.4647 0.077 Uiso 0.686(10) 1 calc PR A 1
H41B H 0.2507 0.7492 0.4466 0.077 Uiso 0.686(10) 1 calc PR A 1
H41C H 0.2570 0.8863 0.4556 0.077 Uiso 0.686(10) 1 calc PR A 1
C402 C 0.3209(9) 0.900(3) 0.3840(17) 0.082(10) Uani 0.314(10) 1 d P A 2
H40D H 0.3116 0.9717 0.4066 0.123 Uiso 0.314(10) 1 calc PR A 2
H40E H 0.3371 0.9197 0.3426 0.123 Uiso 0.314(10) 1 calc PR A 2
H40F H 0.3416 0.8557 0.4170 0.123 Uiso 0.314(10) 1 calc PR A 2
C412 C 0.2483(7) 0.8208(17) 0.4138(11) 0.059(5) Uani 0.314(10) 1 d P A 2
H41D H 0.2472 0.8967 0.4366 0.089 Uiso 0.314(10) 1 calc PR A 2
H41E H 0.2600 0.7629 0.4483 0.089 Uiso 0.314(10) 1 calc PR A 2
H41F H 0.2172 0.7990 0.3945 0.089 Uiso 0.314(10) 1 calc PR A 2
C42 C 0.0287(2) 0.8800(6) 0.0953(4) 0.130(3) Uani 1 1 d . . .
H42A H 0.0091 0.8289 0.1209 0.195 Uiso 1 1 calc R . .
H42B H 0.0115 0.9058 0.0518 0.195 Uiso 1 1 calc R . .
H42C H 0.0377 0.9476 0.1243 0.195 Uiso 1 1 calc R . .
C43 C 0.05309(19) 0.7300(6) 0.0286(3) 0.103(2) Uani 1 1 d . . .
H43A H 0.0797 0.6911 0.0108 0.154 Uiso 1 1 calc R . .
H43B H 0.0343 0.7661 -0.0104 0.154 Uiso 1 1 calc R . .
H43C H 0.0344 0.6731 0.0516 0.154 Uiso 1 1 calc R . .
O5 O 0.34953(8) 0.5393(2) 0.25419(13) 0.0430(6) Uani 1 1 d . A .
O6 O 0.37584(8) 0.6466(2) 0.38384(13) 0.0396(6) Uani 1 1 d . A .
C44 C 0.39255(13) 0.5442(3) 0.2481(2) 0.0398(9) Uani 1 1 d . . .
C45 C 0.42562(12) 0.5858(3) 0.29952(19) 0.0362(8) Uani 1 1 d . A .
H45 H 0.4572 0.5818 0.2898 0.043 Uiso 1 1 calc R . .
C46 C 0.41599(11) 0.6333(3) 0.36472(19) 0.0331(8) Uani 1 1 d . . .
C47 C 0.40804(14) 0.4993(4) 0.1772(2) 0.0492(11) Uani 1 1 d . A .
C48 C 0.45575(12) 0.6733(3) 0.4170(2) 0.0415(9) Uani 1 1 d . A .
C49 C 0.39535(18) 0.3715(4) 0.1711(3) 0.0714(14) Uani 1 1 d . . .
H49A H 0.4043 0.3411 0.1265 0.107 Uiso 1 1 calc R A .
H49B H 0.3619 0.3626 0.1732 0.107 Uiso 1 1 calc R . .
H49C H 0.4117 0.3287 0.2099 0.107 Uiso 1 1 calc R . .
C50 C 0.3796(2) 0.5634(5) 0.1180(2) 0.094(2) Uani 1 1 d . . .
H50A H 0.3858 0.5296 0.0728 0.141 Uiso 1 1 calc R A .
H50B H 0.3882 0.6455 0.1189 0.141 Uiso 1 1 calc R . .
H50C H 0.3466 0.5560 0.1246 0.141 Uiso 1 1 calc R . .
C51 C 0.45881(17) 0.5148(6) 0.1680(3) 0.109(2) Uani 1 1 d . . .
H51A H 0.4771 0.4700 0.2039 0.164 Uiso 1 1 calc R A .
H51B H 0.4669 0.5970 0.1728 0.164 Uiso 1 1 calc R . .
H51C H 0.4653 0.4874 0.1214 0.164 Uiso 1 1 calc R . .
C52 C 0.50417(13) 0.6464(5) 0.3966(3) 0.0712(15) Uani 1 1 d . . .
H52A H 0.5090 0.6850 0.3523 0.107 Uiso 1 1 calc R A .
H52B H 0.5076 0.5625 0.3911 0.107 Uiso 1 1 calc R . .
H52C H 0.5271 0.6743 0.4333 0.107 Uiso 1 1 calc R . .
C53 C 0.45077(17) 0.8027(4) 0.4268(3) 0.0809(17) Uani 1 1 d . . .
H53A H 0.4748 0.8301 0.4620 0.121 Uiso 1 1 calc R A .
H53B H 0.4202 0.8197 0.4426 0.121 Uiso 1 1 calc R . .
H53C H 0.4541 0.8422 0.3822 0.121 Uiso 1 1 calc R . .
C54 C 0.44974(15) 0.6124(5) 0.4866(2) 0.0755(16) Uani 1 1 d . . .
H54A H 0.4492 0.5283 0.4794 0.113 Uiso 1 1 calc R A .
H54B H 0.4206 0.6371 0.5044 0.113 Uiso 1 1 calc R . .
H54C H 0.4756 0.6326 0.5208 0.113 Uiso 1 1 calc R . .

loop_
_atom_site_aniso_label
_atom_site_aniso_U_11
_atom_site_aniso_U_22
_atom_site_aniso_U_33
_atom_site_aniso_U_23
_atom_site_aniso_U_13
_atom_site_aniso_U_12
Sr1 0.02328(16) 0.03199(19) 0.02451(16) 0.00003(14) 0.00220(12) -0.00169(14)
Sr2 0.02489(17) 0.03130(19) 0.02949(17) -0.00021(15) 0.00370(13) -0.00257(14)
O1 0.0297(12) 0.0363(14) 0.0213(11) 0.0046(10) -0.0014(10) -0.0022(10)
N1 0.0296(16) 0.0388(18) 0.0324(16) -0.0032(14) 0.0027(13) 0.0036(14)
N2 0.0360(18) 0.045(2) 0.048(2) -0.0044(17) 0.0023(15) 0.0057(15)
N3 0.0447(18) 0.0407(19) 0.0297(16) -0.0039(14) -0.0090(14) -0.0065(15)
C1 0.043(2) 0.046(2) 0.040(2) -0.0148(19) 0.0060(18) 0.0015(18)
C2 0.037(2) 0.051(2) 0.0300(19) -0.0034(18) 0.0017(16) 0.0023(18)
C3 0.0319(19) 0.044(2) 0.0222(17) 0.0034(16) 0.0005(14) -0.0037(17)
C4 0.0318(18) 0.0290(19) 0.0240(16) 0.0013(15) -0.0017(14) -0.0001(15)
C5 0.0356(19) 0.0279(19) 0.0283(18) 0.0019(15) 0.0022(15) -0.0029(15)
C6 0.043(2) 0.033(2) 0.0294(19) -0.0006(16) -0.0045(16) -0.0045(17)
C7 0.041(2) 0.032(2) 0.0325(19) -0.0019(17) -0.0021(16) -0.0055(16)
C8 0.037(2) 0.031(2) 0.0262(18) -0.0015(15) -0.0004(15) -0.0032(16)
C9 0.034(2) 0.038(2) 0.039(2) -0.0028(18) 0.0007(16) -0.0022(17)
C10 0.039(2) 0.034(2) 0.039(2) 0.0020(18) -0.0004(17) 0.0002(17)
C11 0.055(3) 0.061(3) 0.054(3) 0.005(2) 0.006(2) 0.016(2)
C12 0.046(2) 0.062(3) 0.067(3) -0.014(2) 0.024(2) -0.010(2)
C13 0.053(3) 0.058(3) 0.084(4) 0.007(3) 0.020(2) -0.001(2)
C14 0.057(3) 0.058(3) 0.057(3) 0.005(2) 0.005(2) 0.021(2)
C15 0.069(3) 0.062(3) 0.044(2) -0.007(2) -0.011(2) -0.024(2)
C16 0.078(3) 0.065(3) 0.063(3) 0.003(3) -0.033(3) 0.013(3)
O2 0.0280(13) 0.0370(14) 0.0336(13) 0.0039(11) -0.0025(10) -0.0043(11)
O3 0.0311(13) 0.0405(15) 0.0389(14) 0.0069(12) -0.0066(11) -0.0088(11)
C17 0.0318(19) 0.0294(19) 0.0272(18) -0.0038(15) 0.0061(15) 0.0006(15)
C18 0.0297(19) 0.039(2) 0.036(2) 0.0027(17) -0.0036(16) -0.0121(16)
C19 0.0268(18) 0.043(2) 0.0325(19) -0.0011(17) -0.0009(15) 0.0006(16)
C20 0.038(2) 0.035(2) 0.039(2) 0.0048(18) 0.0030(16) -0.0036(17)
C21 0.038(2) 0.067(3) 0.047(2) 0.018(2) -0.0184(19) -0.018(2)
C22 0.056(3) 0.054(3) 0.060(3) 0.026(2) -0.010(2) -0.005(2)
C23 0.054(3) 0.056(3) 0.046(2) 0.007(2) 0.015(2) -0.007(2)
C24 0.067(3) 0.032(2) 0.066(3) 0.005(2) 0.009(2) 0.001(2)
C25 0.047(3) 0.105(4) 0.064(3) 0.011(3) -0.022(2) -0.017(3)
C26 0.113(5) 0.074(5) 0.297(11) 0.057(6) -0.137(7) -0.013(4)
C27 0.067(4) 0.480(17) 0.025(3) 0.023(6) -0.010(3) -0.049(7)
O4 0.0301(12) 0.0353(14) 0.0287(12) 0.0088(11) 0.0008(10) 0.0002(11)
N4 0.0373(17) 0.0339(17) 0.0290(15) -0.0026(14) 0.0036(13) 0.0042(14)
N51 0.0323(17) 0.0400(19) 0.048(2) -0.0033(16) 0.0005(15) -0.0006(15)
N52 0.0323(17) 0.0400(19) 0.048(2) -0.0033(16) 0.0005(15) -0.0006(15)
N6 0.0313(18) 0.066(2) 0.057(2) 0.026(2) 0.0015(16) 0.0081(17)
C28 0.033(2) 0.041(2) 0.037(2) -0.0057(18) 0.0029(16) -0.0028(17)
C29 0.042(2) 0.050(3) 0.032(2) 0.0000(18) -0.0064(17) 0.0008(19)
C30 0.0337(19) 0.045(2) 0.0308(19) 0.0110(17) -0.0010(15) 0.0022(17)
C31 0.0285(18) 0.043(2) 0.0276(18) 0.0140(17) 0.0028(15) 0.0023(16)
C32 0.045(2) 0.039(2) 0.036(2) 0.0100(18) 0.0002(17) 0.0001(18)
C331 0.074(3) 0.054(3) 0.063(3) -0.004(2) -0.014(3) 0.020(3)
C341 0.036(4) 0.036(4) 0.048(4) 0.001(3) 0.003(3) 0.009(3)
C332 0.074(3) 0.054(3) 0.063(3) -0.004(2) -0.014(3) 0.020(3)
C342 0.045(8) 0.039(8) 0.050(8) -0.002(7) -0.002(7) -0.009(7)
C35 0.033(2) 0.053(3) 0.041(2) 0.018(2) 0.0035(17) 0.0065(18)
C36 0.0296(19) 0.057(3) 0.037(2) 0.019(2) 0.0004(16) 0.0061(18)
C37 0.040(2) 0.082(3) 0.061(3) 0.034(3) 0.007(2) 0.015(2)
C38 0.053(2) 0.041(2) 0.044(2) -0.0062(19) 0.0130(19) -0.003(2)
C39 0.065(3) 0.052(3) 0.041(2) -0.001(2) -0.002(2) 0.020(2)
C401 0.037(6) 0.052(5) 0.065(6) 0.008(5) -0.002(4) -0.006(4)
C411 0.063(6) 0.048(4) 0.042(5) -0.003(4) 0.002(4) -0.008(4)
C402 0.040(12) 0.041(14) 0.16(3) -0.027(18) -0.014(15) -0.019(9)
C412 0.068(13) 0.046(9) 0.063(13) -0.013(9) 0.002(10) 0.001(10)
C42 0.089(4) 0.160(7) 0.146(6) 0.086(5) 0.038(4) 0.077(5)
C43 0.082(4) 0.148(6) 0.076(4) 0.024(4) -0.011(3) -0.029(4)
O5 0.0316(14) 0.0568(17) 0.0421(15) -0.0130(13) 0.0117(11) -0.0050(12)
O6 0.0250(13) 0.0523(17) 0.0415(15) -0.0045(13) 0.0019(11) -0.0027(12)
C44 0.040(2) 0.034(2) 0.048(2) 0.0002(18) 0.0144(18) 0.0003(17)
C45 0.0273(18) 0.038(2) 0.044(2) 0.0062(18) 0.0072(16) -0.0023(16)
C46 0.0276(18) 0.031(2) 0.040(2) 0.0077(17) 0.0030(16) -0.0019(15)
C47 0.048(2) 0.051(3) 0.052(3) -0.012(2) 0.023(2) -0.001(2)
C48 0.030(2) 0.047(2) 0.046(2) 0.009(2) -0.0054(17) -0.0014(18)
C49 0.086(4) 0.061(3) 0.071(3) -0.022(3) 0.032(3) -0.005(3)
C50 0.149(6) 0.092(4) 0.044(3) -0.002(3) 0.030(3) 0.035(4)
C51 0.066(4) 0.160(6) 0.110(5) -0.068(5) 0.059(3) -0.036(4)
C52 0.031(2) 0.107(4) 0.074(3) 0.005(3) -0.002(2) -0.008(3)
C53 0.068(3) 0.064(3) 0.102(4) -0.013(3) -0.044(3) -0.006(3)
C54 0.055(3) 0.118(5) 0.051(3) 0.025(3) -0.012(2) -0.017(3)

loop_
_atom_type_symbol
_atom_type_description
_atom_type_scat_dispersion_real
_atom_type_scat_dispersion_imag
_atom_type_scat_source
C C 0.0033 0.0016 'International Tables Vol C Tables 4.2.6.8 and 6.1.1.4'
H H 0.0000 0.0000 'International Tables Vol C Tables 4.2.6.8 and 6.1.1.4'
N N 0.0061 0.0033 'International Tables Vol C Tables 4.2.6.8 and 6.1.1.4'
O O 0.0106 0.0060 'International Tables Vol C Tables 4.2.6.8 and 6.1.1.4'
Sr Sr -1.5307 3.2498 'International Tables Vol C Tables 4.2.6.8 and 6.1.1.4'

loop_
_geom_angle_atom_site_label_1
_geom_angle_atom_site_label_2
_geom_angle_atom_site_label_3
_geom_angle
O4 Sr1 O3 105.32(8)
O4 Sr1 O1 77.14(7)
O3 Sr1 O1 173.17(8)
O4 Sr1 O2 168.72(8)
O3 Sr1 O2 70.42(7)
O1 Sr1 O2 108.33(7)
O4 Sr1 N1 105.98(9)
O3 Sr1 N1 86.92(8)
O1 Sr1 N1 86.28(8)
O2 Sr1 N1 84.47(9)
O4 Sr1 N4 85.60(9)
O3 Sr1 N4 87.41(9)
O1 Sr1 N4 99.18(8)
O2 Sr1 N4 83.79(8)
N1 Sr1 N4 168.11(9)
O4 Sr1 Sr2 39.26(5)
O3 Sr1 Sr2 144.46(6)
O1 Sr1 Sr2 38.79(5)
O2 Sr1 Sr2 143.30(5)
N1 Sr1 Sr2 103.87(6)
N4 Sr1 Sr2 86.74(6)
O1 Sr2 O4 78.98(7)
O1 Sr2 O6 115.36(8)
O4 Sr2 O6 165.32(8)
O1 Sr2 O5 122.26(9)
O4 Sr2 O5 98.81(8)
O6 Sr2 O5 71.35(8)
O1 Sr2 N51 114.46(9)
O4 Sr2 N51 89.49(8)
O6 Sr2 N51 87.18(9)
O5 Sr2 N51 123.24(10)
O1 Sr2 Sr1 40.03(5)
O4 Sr2 Sr1 39.89(5)
O6 Sr2 Sr1 153.20(6)
O5 Sr2 Sr1 110.10(6)
N51 Sr2 Sr1 111.45(7)
C4 O1 Sr2 132.40(18)
C4 O1 Sr1 126.41(18)
Sr2 O1 Sr1 101.18(8)
C12 N1 C11 109.1(3)
C12 N1 C1 113.4(3)
C11 N1 C1 107.4(3)
C12 N1 Sr1 116.7(2)
C11 N1 Sr1 97.6(2)
C1 N1 Sr1 111.1(2)
C13 N2 C14 109.8(3)
C13 N2 C10 111.4(3)
C14 N2 C10 109.6(3)
C16 N3 C7 111.6(3)
C16 N3 C15 109.8(3)
C7 N3 C15 109.8(3)
N1 C1 C2 115.5(3)
C1 C2 C3 120.0(3)
C2 C3 C4 118.9(3)
O1 C4 C8 109.3(3)
O1 C4 C5 107.9(3)
C8 C4 C5 110.6(3)
O1 C4 C3 110.5(2)
C8 C4 C3 107.0(3)
C5 C4 C3 111.5(3)
C6 C5 C4 117.1(3)
C7 C6 C5 111.2(3)
N3 C7 C6 114.7(3)
C9 C8 C4 115.7(3)
C10 C9 C8 112.0(3)
N2 C10 C9 114.3(3)
C17 O2 Sr1 136.3(2)
C19 O3 Sr1 137.1(2)
O2 C17 C18 124.2(3)
O2 C17 C20 117.5(3)
C18 C17 C20 118.3(3)
C19 C18 C17 126.0(3)
O3 C19 C18 125.2(3)
O3 C19 C21 114.8(3)
C18 C19 C21 120.0(3)
C22 C20 C24 109.7(3)
C22 C20 C17 110.1(3)
C24 C20 C17 109.5(3)
C22 C20 C23 108.2(3)
C24 C20 C23 109.5(3)
C17 C20 C23 109.8(3)
C27 C21 C25 110.6(5)
C27 C21 C26 110.2(6)
C25 C21 C26 106.9(4)
C27 C21 C19 107.3(4)
C25 C21 C19 115.0(3)
C26 C21 C19 106.8(4)
C31 O4 Sr2 124.39(19)
C31 O4 Sr1 133.68(19)
Sr2 O4 Sr1 100.85(8)
C38 N4 C28 111.8(3)
C38 N4 C39 108.1(3)
C28 N4 C39 109.8(3)
C38 N4 Sr1 110.9(2)
C28 N4 Sr1 108.5(2)
C39 N4 Sr1 107.6(2)
C401 N51 C341 115.2(5)
C401 N51 C411 107.5(6)
C341 N51 C411 107.8(4)
C401 N51 Sr2 119.9(6)
C341 N51 Sr2 107.6(3)
C411 N51 Sr2 96.8(4)
C37 N6 C42 112.3(4)
C37 N6 C43 108.3(4)
C42 N6 C43 105.6(4)
N4 C28 C29 112.9(3)
C30 C29 C28 113.6(3)
C29 C30 C31 114.8(3)
O4 C31 C35 108.2(3)
O4 C31 C30 110.3(3)
C35 C31 C30 110.9(3)
O4 C31 C32 110.3(3)
C35 C31 C32 110.6(3)
C30 C31 C32 106.5(3)
C331 C32 C31 118.7(3)
C341 C331 C32 123.3(4)
C331 C341 N51 117.9(5)
C36 C35 C31 118.5(3)
C37 C36 C35 111.4(3)
N6 C37 C36 115.1(3)
C44 O5 Sr2 136.5(2)
C46 O6 Sr2 137.4(2)
O5 C44 C45 124.9(4)
O5 C44 C47 115.3(3)
C45 C44 C47 119.8(3)
C44 C45 C46 125.4(3)
O6 C46 C45 124.1(3)
O6 C46 C48 115.9(3)
C45 C46 C48 120.0(3)
C51 C47 C49 109.8(4)
C51 C47 C50 109.1(5)
C49 C47 C50 107.4(4)
C51 C47 C44 114.8(4)
C49 C47 C44 107.6(3)
C50 C47 C44 107.9(3)
C53 C48 C52 109.5(4)
C53 C48 C54 109.1(4)
C52 C48 C54 107.8(3)
C53 C48 C46 107.7(3)
C52 C48 C46 115.5(4)
C54 C48 C46 107.2(3)

loop_
_geom_bond_atom_site_label_1
_geom_bond_atom_site_label_2
_geom_bond_distance
Sr1 O4 2.443(2)
Sr1 O3 2.451(2)
Sr1 O1 2.453(2)
Sr1 O2 2.479(2)
Sr1 N1 2.706(3)
Sr1 N4 2.712(3)
Sr1 Sr2 3.7412(7)
Sr2 O1 2.389(2)
Sr2 O4 2.411(2)
Sr2 O6 2.418(2)
Sr2 O5 2.421(2)
Sr2 N51 2.704(3)
O1 C4 1.414(4)
N1 C12 1.458(5)
N1 C11 1.469(5)
N1 C1 1.477(4)
N2 C13 1.451(5)
N2 C14 1.454(5)
N2 C10 1.462(4)
N3 C16 1.441(5)
N3 C7 1.454(4)
N3 C15 1.461(5)
C1 C2 1.508(5)
C2 C3 1.523(5)
C3 C4 1.553(5)
C4 C8 1.543(5)
C4 C5 1.543(4)
C5 C6 1.533(4)
C6 C7 1.509(4)
C8 C9 1.527(5)
C9 C10 1.517(5)
O2 C17 1.266(4)
O3 C19 1.264(4)
C17 C18 1.409(4)
C17 C20 1.534(5)
C18 C19 1.396(5)
C19 C21 1.554(5)
C20 C22 1.527(5)
C20 C24 1.531(5)
C20 C23 1.534(5)
C21 C27 1.471(7)
C21 C25 1.513(6)
C21 C26 1.515(8)
O4 C31 1.404(4)
N4 C38 1.469(4)
N4 C28 1.471(4)
N4 C39 1.476(4)
N51 C401 1.405(13)
N51 C341 1.477(6)
N51 C411 1.518(8)
N6 C37 1.431(5)
N6 C42 1.431(6)
N6 C43 1.455(7)
C28 C29 1.537(5)
C29 C30 1.533(5)
C30 C31 1.548(5)
C31 C35 1.546(5)
C31 C32 1.554(5)
C32 C331 1.524(6)
C331 C341 1.456(7)
C35 C36 1.525(5)
C36 C37 1.513(5)
O5 C44 1.265(4)
O6 C46 1.260(4)
C44 C45 1.401(5)
C44 C47 1.554(5)
C45 C46 1.413(5)
C46 C48 1.533(5)
C47 C51 1.508(6)
C47 C49 1.522(6)
C47 C50 1.534(6)
C48 C53 1.514(6)
C48 C52 1.521(5)
C48 C54 1.531(5)
